data_7005984
loop_
_publ_author_name
'Zhang, Fan'
'Morawitz, Thorsten'
'Bieller, Susanne'
'Bolte, Michael'
'Lerner, Hans-Wolfram'
'Wagner, Matthias'

_publ_section_title
;
 Metallomacrocycles from ditopic chiral scorpionate ligands.
;
_journal_issue 40
_journal_name_full 'Dalton transactions (Cambridge, England : 2003)'
_journal_page_first 4594
_journal_page_last 4598
_journal_paper_doi 10.1039/b707807b
_journal_year 2007
_chemical_formula_sum 'C50 H72 B4 Co2 N12 O3'
_chemical_formula_weight 1050.30
_chemical_name_systematic
;
?
;
_space_group_IT_number 60
_symmetry_cell_setting orthorhombic
_symmetry_space_group_name_Hall '-P 2n 2ab'
_symmetry_space_group_name_H-M 'P b c n'
_atom_sites_solution_hydrogens geom
_atom_sites_solution_primary direct
_atom_sites_solution_secondary difmap
_audit_creation_method SHELXL-97
_cell_angle_alpha 90.00
_cell_angle_beta 90.00
_cell_angle_gamma 90.00
_cell_formula_units_Z 4
_cell_length_a 13.9069(12)
_cell_length_b 15.2037(12)
_cell_length_c 25.5526(18)
_cell_measurement_reflns_used 9006
_cell_measurement_temperature 173(2)
_cell_measurement_theta_max 25.1
_cell_measurement_theta_min 2.5
_cell_volume 5402.7(7)
_computing_cell_refinement 'X-Area (Stoe & Cie, 2001)'
_computing_data_collection 'X-Area (Stoe & Cie, 2001)'
_computing_data_reduction 'X-Area (Stoe & Cie, 2001)'
_computing_molecular_graphics 'XP in SHELXTL-Plus (Sheldrick, 1991)'
_computing_publication_material SHELXL97
_computing_structure_refinement 'SHELXL97 (Sheldrick, 1997) '
_computing_structure_solution 'SHELXS97 (Sheldrick, 1990) '
_diffrn_ambient_temperature 173(2)
_diffrn_measured_fraction_theta_full 0.988
_diffrn_measured_fraction_theta_max 0.985
_diffrn_measurement_device_type 'STOE IPDS II two-circle-diffractometer'
_diffrn_measurement_method \w
_diffrn_radiation_monochromator graphite
_diffrn_radiation_source 'fine-focus sealed tube'
_diffrn_radiation_type MoK\a
_diffrn_radiation_wavelength 0.71073
_diffrn_reflns_av_R_equivalents 0.1161
_diffrn_reflns_av_sigmaI/netI 0.0939
_diffrn_reflns_limit_h_max 13
_diffrn_reflns_limit_h_min -16
_diffrn_reflns_limit_k_max 16
_diffrn_reflns_limit_k_min -18
_diffrn_reflns_limit_l_max 30
_diffrn_reflns_limit_l_min -27
_diffrn_reflns_number 17052
_diffrn_reflns_theta_full 25.00
_diffrn_reflns_theta_max 25.04
_diffrn_reflns_theta_min 2.55
_diffrn_standards_decay_% 0
_diffrn_standards_interval_time 0
_diffrn_standards_number 0
_exptl_absorpt_coefficient_mu 0.666
_exptl_absorpt_correction_T_max 0.9184
_exptl_absorpt_correction_T_min 0.8406
_exptl_absorpt_correction_type multi-scan
_exptl_absorpt_process_details 'MULABS (Spek, 2003; Blessing, 1995)'
_exptl_crystal_colour red
_exptl_crystal_density_diffrn 1.291
_exptl_crystal_density_method 'not measured'
_exptl_crystal_description plate
_exptl_crystal_F_000 2216
_exptl_crystal_size_max 0.27
_exptl_crystal_size_mid 0.26
_exptl_crystal_size_min 0.13
_refine_diff_density_max 0.836
_refine_diff_density_min -0.516
_refine_diff_density_rms 0.083
_refine_ls_extinction_coef 0.0010(2)
_refine_ls_extinction_expression Fc^*^=kFc[1+0.001xFc^2^\l^3^/sin(2\q)]^-1/4^
_refine_ls_extinction_method SHELXL
_refine_ls_goodness_of_fit_ref 1.084
_refine_ls_hydrogen_treatment mixed
_refine_ls_matrix_type full
_refine_ls_number_parameters 317
_refine_ls_number_reflns 4715
_refine_ls_number_restraints 3
_refine_ls_restrained_S_all 1.098
_refine_ls_R_factor_all 0.1195
_refine_ls_R_factor_gt 0.0731
_refine_ls_shift/su_max 0.001
_refine_ls_shift/su_mean 0.000
_refine_ls_structure_factor_coef Fsqd
_refine_ls_weighting_details 'calc w=1/[\s^2^(Fo^2^)+(0.0600P)^2^+0.0000P] where P=(Fo^2^+2Fc^2^)/3'
_refine_ls_weighting_scheme calc
_refine_ls_wR_factor_gt 0.1262
_refine_ls_wR_factor_ref 0.1403
_reflns_number_gt 3049
_reflns_number_total 4715
_reflns_threshold_expression I>2\s(I)
_cod_data_source_file b707807b.txt
_cod_data_source_block wa398
_cod_depositor_comments
;
The following automatic conversions were performed:
'_symmetry_cell_setting' value 'Orthorhombic' changed to 'orthorhombic'
according to '/home/saulius/struct/CIF-dictionaries/cif_core.dic'
dictionary named 'cif_core.dic' version 2.4.1 from 2010-06-29.

Automatic conversion script
Id: cif_fix_enum 1527 2010-12-29 10:47:43Z saulius 
;
_cod_original_sg_symbol_H-M 'P bcn'
_cod_database_code 7005984

loop_
_symmetry_equiv_pos_as_xyz
'x, y, z'
'-x+1/2, -y+1/2, z+1/2'
'-x, y, -z+1/2'
'x+1/2, -y+1/2, -z'
'-x, -y, -z'
'x-1/2, y-1/2, -z-1/2'
'x, -y, z-1/2'
'-x-1/2, y-1/2, z'

loop_
_atom_site_label
_atom_site_type_symbol
_atom_site_fract_x
_atom_site_fract_y
_atom_site_fract_z
_atom_site_U_iso_or_equiv
_atom_site_adp_type
_atom_site_occupancy
_atom_site_symmetry_multiplicity
_atom_site_calc_flag
_atom_site_refinement_flags
_atom_site_disorder_assembly
_atom_site_disorder_group
Co1 Co 0.51185(4) 0.61328(4) 0.61346(2) 0.02406(19) Uani 1 1 d . . .
O1 O 0.4731(2) 0.6832(2) 0.67368(13) 0.0247(7) Uani 1 1 d . . .
H1 H 0.509(5) 0.697(4) 0.694(3) 0.06(2) Uiso 1 1 d . . .
B1 B 0.7211(4) 0.5544(3) 0.59823(19) 0.0231(11) Uani 1 1 d . . .
C1 C 0.8349(4) 0.5245(3) 0.59397(19) 0.0303(11) Uani 1 1 d . . .
C1A C 0.8574(4) 0.4563(4) 0.6374(2) 0.0444(14) Uani 1 1 d . . .
H1A1 H 0.8167 0.4043 0.6327 0.067 Uiso 1 1 calc R . .
H1A2 H 0.8445 0.4824 0.6718 0.067 Uiso 1 1 calc R . .
H1A3 H 0.9252 0.4391 0.6353 0.067 Uiso 1 1 calc R . .
C1B C 0.8671(4) 0.4837(4) 0.5411(2) 0.0410(13) Uani 1 1 d . . .
H1B1 H 0.8263 0.4329 0.5330 0.061 Uiso 1 1 calc R . .
H1B2 H 0.9342 0.4647 0.5438 0.061 Uiso 1 1 calc R . .
H1B3 H 0.8610 0.5277 0.5133 0.061 Uiso 1 1 calc R . .
C1C C 0.9020(4) 0.6032(4) 0.6047(2) 0.0470(14) Uani 1 1 d . . .
H1C1 H 0.8909 0.6489 0.5783 0.071 Uiso 1 1 calc R . .
H1C2 H 0.9691 0.5837 0.6029 0.071 Uiso 1 1 calc R . .
H1C3 H 0.8887 0.6270 0.6396 0.071 Uiso 1 1 calc R . .
B2 B 0.3676(4) 0.7070(3) 0.6838(2) 0.0219(11) Uani 1 1 d . . .
C2 C 0.3482(3) 0.8096(3) 0.66611(17) 0.0235(10) Uani 1 1 d . . .
C2A C 0.3821(4) 0.8227(3) 0.60931(19) 0.0326(11) Uani 1 1 d . . .
H2A1 H 0.3468 0.7825 0.5862 0.049 Uiso 1 1 calc R . .
H2A2 H 0.4511 0.8103 0.6069 0.049 Uiso 1 1 calc R . .
H2A3 H 0.3698 0.8835 0.5986 0.049 Uiso 1 1 calc R . .
C2B C 0.4058(4) 0.8742(3) 0.69998(18) 0.0309(11) Uani 1 1 d . . .
H2B1 H 0.3861 0.8682 0.7366 0.046 Uiso 1 1 calc R . .
H2B2 H 0.3936 0.9344 0.6881 0.046 Uiso 1 1 calc R . .
H2B3 H 0.4746 0.8611 0.6968 0.046 Uiso 1 1 calc R . .
C2C C 0.2403(4) 0.8355(3) 0.6689(2) 0.0354(12) Uani 1 1 d . . .
H2C1 H 0.2024 0.7949 0.6475 0.053 Uiso 1 1 calc R . .
H2C2 H 0.2321 0.8956 0.6558 0.053 Uiso 1 1 calc R . .
H2C3 H 0.2184 0.8325 0.7053 0.053 Uiso 1 1 calc R . .
N11 N 0.6482(3) 0.4751(2) 0.58893(14) 0.0234(8) Uani 1 1 d . . .
N12 N 0.5528(3) 0.4904(2) 0.59777(15) 0.0273(9) Uani 1 1 d . . .
C13 C 0.5044(4) 0.4158(3) 0.5874(2) 0.0403(13) Uani 1 1 d . . .
H13 H 0.4367 0.4088 0.5899 0.048 Uiso 1 1 calc R . .
C14 C 0.5686(5) 0.3509(3) 0.5726(2) 0.0454(14) Uani 1 1 d . . .
H14 H 0.5542 0.2917 0.5637 0.055 Uiso 1 1 calc R . .
C15 C 0.6585(4) 0.3906(3) 0.57367(19) 0.0349(12) Uani 1 1 d . . .
H15 H 0.7176 0.3628 0.5651 0.042 Uiso 1 1 calc R . .
N21 N 0.6903(3) 0.6268(2) 0.55528(13) 0.0237(8) Uani 1 1 d . . .
N22 N 0.6015(3) 0.6649(2) 0.56028(14) 0.0228(8) Uani 1 1 d . . .
C23 C 0.5944(4) 0.7263(3) 0.52332(17) 0.0293(11) Uani 1 1 d . . .
H23 H 0.5402 0.7635 0.5184 0.035 Uiso 1 1 calc R . .
C24 C 0.6766(4) 0.7285(3) 0.49320(18) 0.0347(12) Uani 1 1 d . . .
H24 H 0.6898 0.7656 0.4641 0.042 Uiso 1 1 calc R . .
C25 C 0.7355(4) 0.6648(3) 0.51465(18) 0.0302(11) Uani 1 1 d . . .
H25 H 0.7981 0.6502 0.5026 0.036 Uiso 1 1 calc R . .
N31 N 0.3163(3) 0.6430(2) 0.64258(13) 0.0221(8) Uani 1 1 d . . .
N32 N 0.3675(3) 0.6078(2) 0.60192(13) 0.0256(8) Uani 1 1 d . . .
C33 C 0.3050(4) 0.5642(3) 0.57175(18) 0.0289(11) Uani 1 1 d . . .
H33 H 0.3213 0.5326 0.5409 0.035 Uiso 1 1 calc R . .
C34 C 0.2128(4) 0.5718(3) 0.59209(19) 0.0314(11) Uani 1 1 d . . .
H34 H 0.1549 0.5482 0.5782 0.038 Uiso 1 1 calc R . .
C35 C 0.2240(3) 0.6216(3) 0.63706(18) 0.0281(10) Uani 1 1 d . . .
H35 H 0.1737 0.6378 0.6603 0.034 Uiso 1 1 calc R . .
C41 C 0.3398(3) 0.6720(3) 0.74213(16) 0.0210(10) Uani 1 1 d . . .
C42 C 0.3076(3) 0.7226(3) 0.78487(17) 0.0221(10) Uani 1 1 d . . .
H42 H 0.2961 0.7836 0.7798 0.027 Uiso 1 1 calc R . .
C43 C 0.2920(3) 0.6868(3) 0.83400(17) 0.0234(10) Uani 1 1 d . . .
H43 H 0.2715 0.7246 0.8614 0.028 Uiso 1 1 calc R . .
C44 C 0.3051(3) 0.5975(3) 0.84509(16) 0.0209(9) Uani 1 1 d . . .
C45 C 0.3369(4) 0.5460(3) 0.80253(17) 0.0262(11) Uani 1 1 d . . .
H45 H 0.3471 0.4848 0.8076 0.031 Uiso 1 1 calc R . .
C46 C 0.3536(4) 0.5820(3) 0.75321(18) 0.0257(10) Uani 1 1 d . . .
H46 H 0.3752 0.5445 0.7259 0.031 Uiso 1 1 calc R . .
O51 O 0.0000 0.8429(10) 0.7500 0.188(6) Uiso 1 2 d S . .
C52 C 0.0334(9) 0.7761(7) 0.7918(5) 0.148(5) Uiso 1 1 d D . .
H52A H 0.0394 0.8054 0.8262 0.178 Uiso 1 1 d R . .
H52B H 0.0965 0.7509 0.7819 0.178 Uiso 1 1 d R . .
C53 C -0.0379(8) 0.7078(7) 0.7942(4) 0.047(3) Uiso 0.50 1 d PD . .
H53A H -0.1021 0.7310 0.8035 0.057 Uiso 0.50 1 d PR . .
H53B H -0.0208 0.6579 0.8173 0.057 Uiso 0.50 1 d PR . .
C54 C -0.0276(17) 0.6846(9) 0.7370(5) 0.116(8) Uiso 0.50 1 d PD . .
H54A H -0.0802 0.6451 0.7257 0.140 Uiso 0.50 1 d PR . .
H54B H 0.0348 0.6557 0.7297 0.140 Uiso 0.50 1 d PR . .

loop_
_atom_site_aniso_label
_atom_site_aniso_U_11
_atom_site_aniso_U_22
_atom_site_aniso_U_33
_atom_site_aniso_U_23
_atom_site_aniso_U_13
_atom_site_aniso_U_12
Co1 0.0267(3) 0.0243(3) 0.0212(3) 0.0002(3) 0.0053(3) 0.0006(3)
O1 0.0214(19) 0.0350(17) 0.0178(15) -0.0004(13) -0.0024(15) 0.0038(14)
B1 0.030(3) 0.022(2) 0.017(3) -0.0027(19) 0.001(2) 0.004(2)
C1 0.028(3) 0.034(3) 0.029(2) -0.005(2) 0.002(2) 0.008(2)
C1A 0.047(4) 0.051(3) 0.036(3) -0.003(3) -0.009(3) 0.019(3)
C1B 0.038(3) 0.047(3) 0.038(3) -0.009(2) 0.006(3) 0.008(2)
C1C 0.032(3) 0.054(3) 0.055(4) -0.016(3) 0.006(3) -0.005(3)
B2 0.016(3) 0.031(3) 0.019(2) 0.000(2) -0.003(2) 0.000(2)
C2 0.024(3) 0.027(2) 0.020(2) 0.0042(18) -0.005(2) -0.0038(18)
C2A 0.040(3) 0.032(2) 0.026(2) 0.007(2) -0.003(2) -0.003(2)
C2B 0.038(3) 0.029(2) 0.026(2) 0.0045(19) 0.002(2) -0.006(2)
C2C 0.028(3) 0.034(3) 0.044(3) 0.010(2) 0.000(2) 0.006(2)
N11 0.032(2) 0.0204(18) 0.0175(18) -0.0018(14) 0.0004(18) 0.0030(16)
N12 0.033(2) 0.0219(19) 0.027(2) 0.0005(15) 0.0022(18) -0.0031(16)
C13 0.036(3) 0.031(2) 0.054(3) 0.003(2) -0.001(3) -0.007(2)
C14 0.052(4) 0.025(3) 0.060(4) -0.008(2) -0.006(3) -0.003(2)
C15 0.049(3) 0.019(2) 0.036(3) -0.008(2) 0.000(2) 0.007(2)
N21 0.031(2) 0.022(2) 0.0181(18) -0.0034(15) 0.0032(16) 0.0023(16)
N22 0.025(2) 0.0231(19) 0.0204(19) 0.0014(15) 0.0018(17) 0.0022(15)
C23 0.044(3) 0.022(2) 0.021(2) 0.0011(18) 0.001(2) 0.003(2)
C24 0.052(4) 0.032(3) 0.020(2) 0.007(2) 0.008(2) -0.003(2)
C25 0.037(3) 0.030(3) 0.023(2) 0.0005(19) 0.010(2) -0.002(2)
N31 0.026(2) 0.0267(18) 0.0138(17) 0.0020(15) 0.0026(17) -0.0002(15)
N32 0.031(2) 0.0290(19) 0.0163(18) 0.0010(15) 0.0017(15) 0.0008(17)
C33 0.040(3) 0.028(2) 0.018(2) 0.0002(18) -0.006(2) -0.006(2)
C34 0.038(3) 0.030(2) 0.027(2) 0.003(2) -0.007(2) -0.010(2)
C35 0.027(3) 0.033(2) 0.025(2) 0.007(2) -0.001(2) -0.007(2)
C41 0.024(3) 0.023(2) 0.016(2) 0.0026(16) -0.0002(19) 0.0033(18)
C42 0.024(3) 0.022(2) 0.021(2) 0.0018(17) 0.002(2) 0.0019(17)
C43 0.023(3) 0.028(2) 0.019(2) -0.0042(18) 0.0024(19) 0.0003(18)
C44 0.024(2) 0.019(2) 0.020(2) 0.0020(16) -0.0025(19) -0.0032(17)
C45 0.038(3) 0.020(2) 0.021(2) 0.0020(17) -0.004(2) -0.0013(19)
C46 0.036(3) 0.025(2) 0.017(2) -0.0023(18) 0.000(2) 0.0026(18)

loop_
_atom_type_symbol
_atom_type_description
_atom_type_scat_dispersion_real
_atom_type_scat_dispersion_imag
_atom_type_scat_source
C C 0.0033 0.0016 'International Tables Vol C Tables 4.2.6.8 and 6.1.1.4'
H H 0.0000 0.0000 'International Tables Vol C Tables 4.2.6.8 and 6.1.1.4'
B B 0.0013 0.0007 'International Tables Vol C Tables 4.2.6.8 and 6.1.1.4'
Co Co 0.3494 0.9721 'International Tables Vol C Tables 4.2.6.8 and 6.1.1.4'
N N 0.0061 0.0033 'International Tables Vol C Tables 4.2.6.8 and 6.1.1.4'
O O 0.0106 0.0060 'International Tables Vol C Tables 4.2.6.8 and 6.1.1.4'

loop_
_geom_angle_atom_site_label_1
_geom_angle_atom_site_label_2
_geom_angle_atom_site_label_3
_geom_angle
_geom_angle_site_symmetry_1
_geom_angle_site_symmetry_3
_geom_angle_publ_flag
O1 Co1 N12 138.56(14) . . ?
O1 Co1 N22 119.64(14) . . ?
N12 Co1 N22 93.04(15) . . ?
O1 Co1 N32 82.15(14) . . ?
N12 Co1 N32 102.38(16) . . ?
N22 Co1 N32 122.20(15) . . ?
B2 O1 Co1 121.8(3) . . ?
B2 O1 H1 117(5) . . ?
Co1 O1 H1 121(5) . . ?
N11 B1 N21 104.2(3) . . ?
N11 B1 C44 107.1(4) . 3_656 ?
N21 B1 C44 105.8(3) . 3_656 ?
N11 B1 C1 113.1(4) . . ?
N21 B1 C1 113.5(4) . . ?
C44 B1 C1 112.6(4) 3_656 . ?
C1C C1 C1A 105.6(4) . . ?
C1C C1 C1B 106.9(4) . . ?
C1A C1 C1B 107.3(4) . . ?
C1C C1 B1 110.8(4) . . ?
C1A C1 B1 109.3(4) . . ?
C1B C1 B1 116.4(4) . . ?
C1 C1A H1A1 109.5 . . ?
C1 C1A H1A2 109.5 . . ?
H1A1 C1A H1A2 109.5 . . ?
C1 C1A H1A3 109.5 . . ?
H1A1 C1A H1A3 109.5 . . ?
H1A2 C1A H1A3 109.5 . . ?
C1 C1B H1B1 109.5 . . ?
C1 C1B H1B2 109.5 . . ?
H1B1 C1B H1B2 109.5 . . ?
C1 C1B H1B3 109.5 . . ?
H1B1 C1B H1B3 109.5 . . ?
H1B2 C1B H1B3 109.5 . . ?
C1 C1C H1C1 109.5 . . ?
C1 C1C H1C2 109.5 . . ?
H1C1 C1C H1C2 109.5 . . ?
C1 C1C H1C3 109.5 . . ?
H1C1 C1C H1C3 109.5 . . ?
H1C2 C1C H1C3 109.5 . . ?
O1 B2 N31 100.0(3) . . ?
O1 B2 C41 107.7(4) . . ?
N31 B2 C41 107.3(3) . . ?
O1 B2 C2 109.6(4) . . ?
N31 B2 C2 108.8(3) . . ?
C41 B2 C2 121.4(4) . . ?
C2B C2 C2A 106.8(4) . . ?
C2B C2 C2C 108.4(4) . . ?
C2A C2 C2C 107.9(4) . . ?
C2B C2 B2 111.5(4) . . ?
C2A C2 B2 109.3(4) . . ?
C2C C2 B2 112.8(4) . . ?
C2 C2A H2A1 109.5 . . ?
C2 C2A H2A2 109.5 . . ?
H2A1 C2A H2A2 109.5 . . ?
C2 C2A H2A3 109.5 . . ?
H2A1 C2A H2A3 109.5 . . ?
H2A2 C2A H2A3 109.5 . . ?
C2 C2B H2B1 109.5 . . ?
C2 C2B H2B2 109.5 . . ?
H2B1 C2B H2B2 109.5 . . ?
C2 C2B H2B3 109.5 . . ?
H2B1 C2B H2B3 109.5 . . ?
H2B2 C2B H2B3 109.5 . . ?
C2 C2C H2C1 109.5 . . ?
C2 C2C H2C2 109.5 . . ?
H2C1 C2C H2C2 109.5 . . ?
C2 C2C H2C3 109.5 . . ?
H2C1 C2C H2C3 109.5 . . ?
H2C2 C2C H2C3 109.5 . . ?
C15 N11 N12 108.2(4) . . ?
C15 N11 B1 134.1(4) . . ?
N12 N11 B1 117.7(3) . . ?
C13 N12 N11 108.1(4) . . ?
C13 N12 Co1 133.4(4) . . ?
N11 N12 Co1 118.0(3) . . ?
N12 C13 C14 109.4(5) . . ?
N12 C13 H13 125.3 . . ?
C14 C13 H13 125.3 . . ?
C13 C14 C15 105.4(5) . . ?
C13 C14 H14 127.3 . . ?
C15 C14 H14 127.3 . . ?
N11 C15 C14 108.9(5) . . ?
N11 C15 H15 125.6 . . ?
C14 C15 H15 125.6 . . ?
C25 N21 N22 108.1(4) . . ?
C25 N21 B1 134.0(4) . . ?
N22 N21 B1 117.7(3) . . ?
C23 N22 N21 107.3(4) . . ?
C23 N22 Co1 135.1(3) . . ?
N21 N22 Co1 117.3(3) . . ?
N22 C23 C24 110.6(4) . . ?
N22 C23 H23 124.7 . . ?
C24 C23 H23 124.7 . . ?
C23 C24 C25 104.7(4) . . ?
C23 C24 H24 127.7 . . ?
C25 C24 H24 127.7 . . ?
N21 C25 C24 109.3(4) . . ?
N21 C25 H25 125.4 . . ?
C24 C25 H25 125.4 . . ?
C35 N31 N32 109.0(4) . . ?
C35 N31 B2 130.4(4) . . ?
N32 N31 B2 120.3(4) . . ?
C33 N32 N31 107.1(4) . . ?
C33 N32 Co1 138.3(3) . . ?
N31 N32 Co1 112.8(3) . . ?
N32 C33 C34 110.1(4) . . ?
N32 C33 H33 125.0 . . ?
C34 C33 H33 125.0 . . ?
C35 C34 C33 104.6(4) . . ?
C35 C34 H34 127.7 . . ?
C33 C34 H34 127.7 . . ?
N31 C35 C34 109.3(4) . . ?
N31 C35 H35 125.4 . . ?
C34 C35 H35 125.4 . . ?
C46 C41 C42 114.7(4) . . ?
C46 C41 B2 117.9(4) . . ?
C42 C41 B2 127.3(4) . . ?
C43 C42 C41 122.5(4) . . ?
C43 C42 H42 118.8 . . ?
C41 C42 H42 118.8 . . ?
C42 C43 C44 123.0(4) . . ?
C42 C43 H43 118.5 . . ?
C44 C43 H43 118.5 . . ?
C43 C44 C45 115.0(4) . . ?
C43 C44 B1 122.7(4) . 3_656 ?
C45 C44 B1 122.2(4) . 3_656 ?
C46 C45 C44 122.1(4) . . ?
C46 C45 H45 119.0 . . ?
C44 C45 H45 119.0 . . ?
C45 C46 C41 122.7(4) . . ?
C45 C46 H46 118.6 . . ?
C41 C46 H46 118.6 . . ?
C52 O51 C52 97.8(13) . 3_556 ?
C53 C52 O51 107.3(11) . . ?
C53 C52 C54 49.2(10) . 3_556 ?
O51 C52 C54 104.1(12) . 3_556 ?
C53 C52 H52A 110.1 . . ?
O51 C52 H52A 110.2 . . ?
C54 C52 H52A 144.6 3_556 . ?
C53 C52 H52B 110.1 . . ?
O51 C52 H52B 110.2 . . ?
C54 C52 H52B 65.5 3_556 . ?
H52A C52 H52B 108.9 . . ?
C54 C53 C52 71.1(8) 3_556 . ?
C54 C53 C54 41.8(18) 3_556 . ?
C52 C53 C54 93.5(10) . . ?
C54 C53 H53A 154.7 3_556 . ?
C52 C53 H53A 112.0 . . ?
C54 C53 H53A 113.7 . . ?
C54 C53 H53B 89.4 3_556 . ?
C52 C53 H53B 114.5 . . ?
C54 C53 H53B 112.1 . . ?
H53A C53 H53B 110.3 . . ?
C54 C54 C53 82(2) 3_556 3_556 ?
C54 C54 C53 55.7(13) 3_556 . ?
C53 C54 C53 128.0(17) 3_556 . ?
C54 C54 C52 110.1(14) 3_556 3_556 ?
C53 C54 C52 59.7(6) 3_556 3_556 ?
C53 C54 C52 103.9(11) . 3_556 ?
C54 C54 H54A 138.5 3_556 . ?
C53 C54 H54A 121.4 3_556 . ?
C53 C54 H54A 110.6 . . ?
C52 C54 H54A 111.3 3_556 . ?
C54 C54 H54B 57.5 3_556 . ?
C53 C54 H54B 51.1 3_556 . ?
C53 C54 H54B 111.6 . . ?
C52 C54 H54B 110.5 3_556 . ?
H54A C54 H54B 108.9 . . ?

loop_
_geom_bond_atom_site_label_1
_geom_bond_atom_site_label_2
_geom_bond_distance
_geom_bond_site_symmetry_2
_geom_bond_publ_flag
Co1 O1 1.946(3) . ?
Co1 N12 1.994(4) . ?
Co1 N22 2.005(4) . ?
Co1 N32 2.031(4) . ?
O1 B2 1.532(6) . ?
O1 H1 0.75(7) . ?
B1 N11 1.594(6) . ?
B1 N21 1.612(6) . ?
B1 C44 1.630(6) 3_656 ?
B1 C1 1.650(7) . ?
C1 C1C 1.542(7) . ?
C1 C1A 1.552(7) . ?
C1 C1B 1.552(7) . ?
C1A H1A1 0.9800 . ?
C1A H1A2 0.9800 . ?
C1A H1A3 0.9800 . ?
C1B H1B1 0.9800 . ?
C1B H1B2 0.9800 . ?
C1B H1B3 0.9800 . ?
C1C H1C1 0.9800 . ?
C1C H1C2 0.9800 . ?
C1C H1C3 0.9800 . ?
B2 N31 1.601(6) . ?
B2 C41 1.631(6) . ?
B2 C2 1.646(6) . ?
C2 C2B 1.535(6) . ?
C2 C2A 1.539(6) . ?
C2 C2C 1.553(7) . ?
C2A H2A1 0.9800 . ?
C2A H2A2 0.9800 . ?
C2A H2A3 0.9800 . ?
C2B H2B1 0.9800 . ?
C2B H2B2 0.9800 . ?
C2B H2B3 0.9800 . ?
C2C H2C1 0.9800 . ?
C2C H2C2 0.9800 . ?
C2C H2C3 0.9800 . ?
N11 C15 1.351(6) . ?
N11 N12 1.366(6) . ?
N12 C13 1.345(6) . ?
C13 C14 1.384(8) . ?
C13 H13 0.9500 . ?
C14 C15 1.389(8) . ?
C14 H14 0.9500 . ?
C15 H15 0.9500 . ?
N21 C25 1.344(6) . ?
N21 N22 1.370(5) . ?
N22 C23 1.332(6) . ?
C23 C24 1.378(7) . ?
C23 H23 0.9500 . ?
C24 C25 1.382(7) . ?
C24 H24 0.9500 . ?
C25 H25 0.9500 . ?
N31 C35 1.332(6) . ?
N31 N32 1.369(5) . ?
N32 C33 1.338(6) . ?
C33 C34 1.388(7) . ?
C33 H33 0.9500 . ?
C34 C35 1.385(7) . ?
C34 H34 0.9500 . ?
C35 H35 0.9500 . ?
C41 C46 1.409(6) . ?
C41 C42 1.409(6) . ?
C42 C43 1.385(6) . ?
C42 H42 0.9500 . ?
C43 C44 1.400(6) . ?
C43 H43 0.9500 . ?
C44 C45 1.411(6) . ?
C44 B1 1.630(6) 3_656 ?
C45 C46 1.394(6) . ?
C45 H45 0.9500 . ?
C46 H46 0.9500 . ?
O51 C52 1.544(14) . ?
O51 C52 1.545(14) 3_556 ?
C52 C53 1.438(9) . ?
C52 C54 1.575(9) 3_556 ?
C52 H52A 0.9900 . ?
C52 H52B 0.9902 . ?
C53 C54 1.26(2) 3_556 ?
C53 C54 1.511(10) . ?
C53 H53A 0.9900 . ?
C53 H53B 0.9901 . ?
C54 C54 1.02(4) 3_556 ?
C54 C53 1.26(2) 3_556 ?
C54 C52 1.575(9) 3_556 ?
C54 H54A 0.9899 . ?
C54 H54B 0.9899 . ?

loop_
_geom_torsion_atom_site_label_1
_geom_torsion_atom_site_label_2
_geom_torsion_atom_site_label_3
_geom_torsion_atom_site_label_4
_geom_torsion
_geom_torsion_site_symmetry_1
_geom_torsion_site_symmetry_2
_geom_torsion_site_symmetry_3
_geom_torsion_site_symmetry_4
_geom_torsion_publ_flag
N12 Co1 O1 B2 -103.7(4) . . . . ?
N22 Co1 O1 B2 118.8(3) . . . . ?
N32 Co1 O1 B2 -3.9(3) . . . . ?
N11 B1 C1 C1C -178.6(4) . . . . ?
N21 B1 C1 C1C 63.0(5) . . . . ?
C44 B1 C1 C1C -57.1(5) 3_656 . . . ?
N11 B1 C1 C1A -62.6(5) . . . . ?
N21 B1 C1 C1A 179.0(4) . . . . ?
C44 B1 C1 C1A 59.0(5) 3_656 . . . ?
N11 B1 C1 C1B 59.1(5) . . . . ?
N21 B1 C1 C1B -59.3(5) . . . . ?
C44 B1 C1 C1B -179.4(4) 3_656 . . . ?
Co1 O1 B2 N31 11.9(4) . . . . ?
Co1 O1 B2 C41 123.8(3) . . . . ?
Co1 O1 B2 C2 -102.2(3) . . . . ?
O1 B2 C2 C2B -64.6(5) . . . . ?
N31 B2 C2 C2B -172.9(4) . . . . ?
C41 B2 C2 C2B 62.0(6) . . . . ?
O1 B2 C2 C2A 53.3(5) . . . . ?
N31 B2 C2 C2A -55.1(5) . . . . ?
C41 B2 C2 C2A 179.8(4) . . . . ?
O1 B2 C2 C2C 173.2(4) . . . . ?
N31 B2 C2 C2C 64.9(5) . . . . ?
C41 B2 C2 C2C -60.2(5) . . . . ?
N21 B1 N11 C15 116.4(5) . . . . ?
C44 B1 N11 C15 -131.8(5) 3_656 . . . ?
C1 B1 N11 C15 -7.2(7) . . . . ?
N21 B1 N11 N12 -64.0(4) . . . . ?
C44 B1 N11 N12 47.8(5) 3_656 . . . ?
C1 B1 N11 N12 172.3(4) . . . . ?
C15 N11 N12 C13 -0.7(5) . . . . ?
B1 N11 N12 C13 179.7(4) . . . . ?
C15 N11 N12 Co1 -173.5(3) . . . . ?
B1 N11 N12 Co1 6.8(5) . . . . ?
O1 Co1 N12 C13 85.5(5) . . . . ?
N22 Co1 N12 C13 -130.6(5) . . . . ?
N32 Co1 N12 C13 -6.7(5) . . . . ?
O1 Co1 N12 N11 -103.9(3) . . . . ?
N22 Co1 N12 N11 40.0(3) . . . . ?
N32 Co1 N12 N11 164.0(3) . . . . ?
N11 N12 C13 C14 1.0(6) . . . . ?
Co1 N12 C13 C14 172.3(4) . . . . ?
N12 C13 C14 C15 -1.0(6) . . . . ?
N12 N11 C15 C14 0.0(6) . . . . ?
B1 N11 C15 C14 179.6(5) . . . . ?
C13 C14 C15 N11 0.6(6) . . . . ?
N11 B1 N21 C25 -118.9(5) . . . . ?
C44 B1 N21 C25 128.3(5) 3_656 . . . ?
C1 B1 N21 C25 4.5(7) . . . . ?
N11 B1 N21 N22 65.7(4) . . . . ?
C44 B1 N21 N22 -47.1(5) 3_656 . . . ?
C1 B1 N21 N22 -170.9(4) . . . . ?
C25 N21 N22 C23 -1.0(5) . . . . ?
B1 N21 N22 C23 175.6(4) . . . . ?
C25 N21 N22 Co1 174.1(3) . . . . ?
B1 N21 N22 Co1 -9.4(5) . . . . ?
O1 Co1 N22 C23 -71.6(5) . . . . ?
N12 Co1 N22 C23 135.0(4) . . . . ?
N32 Co1 N22 C23 28.3(5) . . . . ?
O1 Co1 N22 N21 115.1(3) . . . . ?
N12 Co1 N22 N21 -38.3(3) . . . . ?
N32 Co1 N22 N21 -145.0(3) . . . . ?
N21 N22 C23 C24 1.1(5) . . . . ?
Co1 N22 C23 C24 -172.7(3) . . . . ?
N22 C23 C24 C25 -0.8(5) . . . . ?
N22 N21 C25 C24 0.5(5) . . . . ?
B1 N21 C25 C24 -175.3(4) . . . . ?
C23 C24 C25 N21 0.2(5) . . . . ?
O1 B2 N31 C35 168.4(4) . . . . ?
C41 B2 N31 C35 56.1(6) . . . . ?
C2 B2 N31 C35 -76.9(5) . . . . ?
O1 B2 N31 N32 -18.7(5) . . . . ?
C41 B2 N31 N32 -130.9(4) . . . . ?
C2 B2 N31 N32 96.0(4) . . . . ?
C35 N31 N32 C33 -0.3(5) . . . . ?
B2 N31 N32 C33 -174.6(4) . . . . ?
C35 N31 N32 Co1 -167.8(3) . . . . ?
B2 N31 N32 Co1 17.9(4) . . . . ?
O1 Co1 N32 C33 -169.5(5) . . . . ?
N12 Co1 N32 C33 -31.4(5) . . . . ?
N22 Co1 N32 C33 70.3(5) . . . . ?
O1 Co1 N32 N31 -7.6(3) . . . . ?
N12 Co1 N32 N31 130.5(3) . . . . ?
N22 Co1 N32 N31 -127.8(3) . . . . ?
N31 N32 C33 C34 0.9(5) . . . . ?
Co1 N32 C33 C34 163.4(4) . . . . ?
N32 C33 C34 C35 -1.1(5) . . . . ?
N32 N31 C35 C34 -0.4(5) . . . . ?
B2 N31 C35 C34 173.2(4) . . . . ?
C33 C34 C35 N31 0.9(5) . . . . ?
O1 B2 C41 C46 -56.2(5) . . . . ?
N31 B2 C41 C46 50.6(5) . . . . ?
C2 B2 C41 C46 176.4(4) . . . . ?
O1 B2 C41 C42 120.0(5) . . . . ?
N31 B2 C41 C42 -133.2(5) . . . . ?
C2 B2 C41 C42 -7.4(7) . . . . ?
C46 C41 C42 C43 0.8(7) . . . . ?
B2 C41 C42 C43 -175.5(4) . . . . ?
C41 C42 C43 C44 -1.2(7) . . . . ?
C42 C43 C44 C45 0.8(7) . . . . ?
C42 C43 C44 B1 -175.2(4) . . . 3_656 ?
C43 C44 C45 C46 -0.1(7) . . . . ?
B1 C44 C45 C46 176.0(4) 3_656 . . . ?
C44 C45 C46 C41 -0.3(8) . . . . ?
C42 C41 C46 C45 0.0(7) . . . . ?
B2 C41 C46 C45 176.6(4) . . . . ?
C52 O51 C52 C53 -42.9(7) 3_556 . . . ?
C52 O51 C52 C54 8.2(9) 3_556 . . 3_556 ?
O51 C52 C53 C54 93.9(13) . . . 3_556 ?
O51 C52 C53 C54 58.0(14) . . . . ?
C54 C52 C53 C54 -35.9(14) 3_556 . . . ?
C52 C53 C54 C54 56.3(9) . . . 3_556 ?
C54 C53 C54 C53 -43(2) 3_556 . . 3_556 ?
C52 C53 C54 C53 13(2) . . . 3_556 ?
C54 C53 C54 C52 -105.1(18) 3_556 . . 3_556 ?
C52 C53 C54 C52 -48.8(17) . . . 3_556 ?
